data_2203169
loop_
_publ_author_name
'Ersanl\?i, Cem C\"uneyt'
'Odaba\,so\<glu, Mustafa'
'Albayrak, \,Ci\<gdem'
'Erd\"onmez, Ahmet'

_publ_section_title
;
 2-[2-(Hydroxymethyl)phenyliminomethyl]phenol
;
_journal_issue 2
_journal_name_full 'Acta Crystallographica Section E'
_journal_page_first o264
_journal_page_last o266
_journal_paper_doi 10.1107/S1600536804001321
_journal_volume 60
_journal_year 2004
_chemical_formula_iupac 'C14 H13 N O2'
_chemical_formula_moiety 'C14 H13 N O2'
_chemical_formula_sum 'C14 H13 N O2'
_chemical_formula_weight 227.25
_chemical_name_systematic
;
2-[(2-Hydroxymethylphenylimino)methyl]phenol
;
_space_group_IT_number 14
_symmetry_cell_setting monoclinic
_symmetry_space_group_name_Hall '-P 2yn'
_symmetry_space_group_name_H-M 'P 1 21/n 1'
_atom_sites_solution_hydrogens geom
_atom_sites_solution_primary direct
_atom_sites_solution_secondary difmap
_audit_creation_method SHELXL-97
_cell_angle_alpha 90.00
_cell_angle_beta 94.872(7)
_cell_angle_gamma 90.00
_cell_formula_units_Z 4
_cell_length_a 4.5866(4)
_cell_length_b 19.742(2)
_cell_length_c 12.6200(11)
_cell_measurement_reflns_used 5263
_cell_measurement_temperature 293(2)
_cell_measurement_theta_max 26.8
_cell_measurement_theta_min 1.6
_cell_volume 1138.60(18)
_computing_cell_refinement X-AREA
_computing_data_collection 'X-AREA (Stoe & Cie, 2002)'
_computing_data_reduction 'X-RED32 (Stoe & Cie, 2002)'
_computing_molecular_graphics 'ORTEP-3 for Windows (Farrugia, 1997)'
_computing_publication_material 'WinGX (Farrugia, 1999)'
_computing_structure_refinement 'SHELXL97 (Sheldrick, 1997)'
_computing_structure_solution 'SHELXS97 (Sheldrick, 1990)'
_diffrn_ambient_temperature 293(2)
_diffrn_detector_area_resol_mean 6.67
_diffrn_measured_fraction_theta_full 0.99
_diffrn_measured_fraction_theta_max 0.99
_diffrn_measurement_device_type 'Stoe IPDS-2'
_diffrn_measurement_method \w
_diffrn_radiation_monochromator 'plane graphite'
_diffrn_radiation_source 'fine-focus sealed tube'
_diffrn_radiation_type MoK\a
_diffrn_radiation_wavelength 0.71073
_diffrn_reflns_av_R_equivalents 0.046
_diffrn_reflns_av_sigmaI/netI 0.054
_diffrn_reflns_limit_h_max 5
_diffrn_reflns_limit_h_min -5
_diffrn_reflns_limit_k_max 25
_diffrn_reflns_limit_k_min -25
_diffrn_reflns_limit_l_max 16
_diffrn_reflns_limit_l_min -16
_diffrn_reflns_number 11355
_diffrn_reflns_theta_full 27.1
_diffrn_reflns_theta_max 27.1
_diffrn_reflns_theta_min 1.9
_diffrn_standards_decay_% 0
_diffrn_standards_number 0
_exptl_absorpt_coefficient_mu 0.089
_exptl_absorpt_correction_T_max 0.9879
_exptl_absorpt_correction_T_min 0.9735
_exptl_absorpt_correction_type integration
_exptl_absorpt_process_details '(X-RED32; Stoe & Cie, 2002)'
_exptl_crystal_colour yellow
_exptl_crystal_density_diffrn 1.326
_exptl_crystal_density_method 'not measured'
_exptl_crystal_description prism
_exptl_crystal_F_000 480
_exptl_crystal_size_max 0.33
_exptl_crystal_size_mid 0.22
_exptl_crystal_size_min 0.13
_refine_diff_density_max 0.12
_refine_diff_density_min -0.14
_refine_ls_extinction_method none
_refine_ls_goodness_of_fit_ref 0.887
_refine_ls_hydrogen_treatment mixed
_refine_ls_matrix_type full
_refine_ls_number_parameters 163
_refine_ls_number_reflns 2471
_refine_ls_number_restraints 2
_refine_ls_restrained_S_all 0.887
_refine_ls_R_factor_all 0.088
_refine_ls_R_factor_gt 0.044
_refine_ls_shift/su_max 0.000
_refine_ls_shift/su_mean 0.000
_refine_ls_structure_factor_coef Fsqd
_refine_ls_weighting_details 'calc w = 1/[\s^2^(Fo^2^)+(0.06P)^2^] where P = (Fo^2^+2Fc^2^)/3'
_refine_ls_weighting_scheme calc
_refine_ls_wR_factor_gt 0.098
_refine_ls_wR_factor_ref 0.108
_reflns_number_gt 1329
_reflns_number_total 2471
_reflns_threshold_expression I>2\s(I)
_cod_data_source_file ci6329.cif
_cod_data_source_block I
_cod_original_sg_symbol_H-M 'P 21/n'
_cod_database_code 2203169

loop_
_symmetry_equiv_pos_as_xyz
'x, y, z'
'-x+1/2, y+1/2, -z+1/2'
'-x, -y, -z'
'x-1/2, -y-1/2, z-1/2'

loop_
_atom_site_label
_atom_site_fract_x
_atom_site_fract_y
_atom_site_fract_z
_atom_site_U_iso_or_equiv
_atom_site_adp_type
_atom_site_calc_flag
_atom_site_refinement_flags
_atom_site_occupancy
_atom_site_disorder_assembly
_atom_site_disorder_group
_atom_site_type_symbol
O1 0.2410(4) 0.48673(7) 0.45055(13) 0.0689(4) Uani d D 1 . . O
H1A 0.099(12) 0.484(4) 0.486(6) 0.17(3) Uiso d PD 0.50 A 1 H
H1B 0.382(8) 0.487(3) 0.495(4) 0.13(3) Uiso d PD 0.50 B 2 H
O2 0.7430(3) 0.27763(7) 0.39930(10) 0.0745(4) Uani d . 1 . . O
H2O 0.6201 0.3037 0.3713 0.112 Uiso calc R 1 . . H
N1 0.3939(3) 0.32954(7) 0.24593(10) 0.0480(3) Uani d . 1 . . N
C1 0.1851(3) 0.37928(7) 0.20926(12) 0.0442(4) Uani d . 1 . . C
C2 0.0535(4) 0.38271(9) 0.10634(14) 0.0582(5) Uani d . 1 . . C
H2 0.0983 0.3504 0.0566 0.070 Uiso calc R 1 . . H
C3 -0.1433(4) 0.43359(9) 0.07721(16) 0.0649(5) Uani d . 1 . . C
H3 -0.2305 0.4356 0.0080 0.078 Uiso calc R 1 . . H
C4 -0.2100(4) 0.48104(9) 0.15004(16) 0.0633(5) Uani d . 1 . . C
H4 -0.3434 0.5152 0.1304 0.076 Uiso calc R 1 . . H
C5 -0.0813(4) 0.47851(9) 0.25193(15) 0.0568(5) Uani d . 1 . . C
H5 -0.1278 0.5112 0.3007 0.068 Uiso calc R 1 . . H
C6 0.1170(3) 0.42804(7) 0.28350(12) 0.0456(4) Uani d . 1 . . C
C7 0.2588(4) 0.42459(9) 0.39480(14) 0.0602(5) Uani d . 1 . . C
H7A 0.1652 0.3893 0.4333 0.072 Uiso calc R 1 . . H
H7B 0.4630 0.4124 0.3925 0.072 Uiso calc R 1 . . H
C8 0.4850(4) 0.28428(8) 0.18471(14) 0.0510(4) Uani d . 1 . . C
H8 0.4070 0.2827 0.1143 0.061 Uiso calc R 1 . . H
C9 0.7051(4) 0.23537(8) 0.22099(13) 0.0487(4) Uani d . 1 . . C
C10 0.8272(4) 0.23353(8) 0.32558(14) 0.0525(4) Uani d . 1 . . C
C11 1.0392(4) 0.18592(9) 0.35659(16) 0.0651(5) Uani d . 1 . . C
H11 1.1207 0.1848 0.4266 0.078 Uiso calc R 1 . . H
C12 1.1289(4) 0.14034(9) 0.28395(18) 0.0689(6) Uani d . 1 . . C
H12 1.2710 0.1084 0.3053 0.083 Uiso calc R 1 . . H
C13 1.0120(5) 0.14117(10) 0.18038(19) 0.0731(6) Uani d . 1 . . C
H13 1.0746 0.1101 0.1317 0.088 Uiso calc R 1 . . H
C14 0.8021(4) 0.18817(9) 0.14917(16) 0.0672(5) Uani d . 1 . . C
H14 0.7226 0.1887 0.0789 0.081 Uiso calc R 1 . . H

loop_
_atom_site_aniso_label
_atom_site_aniso_U_11
_atom_site_aniso_U_22
_atom_site_aniso_U_33
_atom_site_aniso_U_12
_atom_site_aniso_U_13
_atom_site_aniso_U_23
O1 0.0663(9) 0.0731(9) 0.0664(9) 0.0067(8) 0.0002(8) -0.0276(7)
O2 0.0852(10) 0.0851(9) 0.0514(8) 0.0298(8) -0.0043(7) -0.0119(7)
N1 0.0488(8) 0.0484(7) 0.0467(8) 0.0014(6) 0.0035(6) -0.0029(6)
C1 0.0413(8) 0.0460(9) 0.0449(9) -0.0031(7) 0.0011(7) 0.0010(7)
C2 0.0624(11) 0.0622(10) 0.0493(10) 0.0030(9) 0.0007(9) -0.0046(8)
C3 0.0684(12) 0.0691(12) 0.0544(11) 0.0042(10) -0.0111(10) 0.0072(9)
C4 0.0611(11) 0.0561(10) 0.0708(13) 0.0083(9) -0.0051(10) 0.0080(9)
C5 0.0560(10) 0.0512(9) 0.0630(12) 0.0057(8) 0.0043(9) -0.0018(8)
C6 0.0436(9) 0.0473(9) 0.0458(9) -0.0038(7) 0.0038(8) -0.0010(7)
C7 0.0724(12) 0.0558(10) 0.0513(11) 0.0039(9) -0.0007(9) -0.0136(8)
C8 0.0533(10) 0.0537(9) 0.0458(10) 0.0008(8) 0.0026(8) -0.0042(7)
C9 0.0490(9) 0.0448(8) 0.0529(11) -0.0020(7) 0.0066(8) -0.0034(7)
C10 0.0540(10) 0.0506(9) 0.0538(11) 0.0017(8) 0.0106(9) 0.0005(8)
C11 0.0649(12) 0.0655(11) 0.0650(12) 0.0117(10) 0.0060(10) 0.0112(10)
C12 0.0637(12) 0.0524(10) 0.0927(17) 0.0101(9) 0.0194(12) 0.0097(10)
C13 0.0775(13) 0.0565(11) 0.0873(17) 0.0129(10) 0.0189(12) -0.0125(10)
C14 0.0758(13) 0.0630(11) 0.0632(12) 0.0064(10) 0.0080(10) -0.0157(9)

loop_
_atom_type_symbol
_atom_type_description
_atom_type_scat_dispersion_real
_atom_type_scat_dispersion_imag
_atom_type_scat_source
C C 0.0033 0.0016 'International Tables Vol C Tables 4.2.6.8 and 6.1.1.4'
H H 0.0000 0.0000 'International Tables Vol C Tables 4.2.6.8 and 6.1.1.4'
N N 0.0061 0.0033 'International Tables Vol C Tables 4.2.6.8 and 6.1.1.4'
O O 0.0106 0.0060 'International Tables Vol C Tables 4.2.6.8 and 6.1.1.4'

loop_
_geom_angle_atom_site_label_1
_geom_angle_atom_site_label_2
_geom_angle_atom_site_label_3
_geom_angle
_geom_angle_publ_flag
C7 O1 H1A 108(6) ?
C7 O1 H1B 106(5) ?
H1A O1 H1B 104(7) ?
C10 O2 H2O 109.5 ?
C8 N1 C1 122.2(2) yes
C2 C1 C6 119.35(15) ?
C2 C1 N1 124.5(2) yes
C6 C1 N1 116.1(2) yes
C3 C2 C1 120.54(17) ?
C3 C2 H2 119.7 ?
C1 C2 H2 119.7 ?
C4 C3 C2 119.95(19) ?
C4 C3 H3 120.0 ?
C2 C3 H3 120.0 ?
C3 C4 C5 120.25(18) ?
C3 C4 H4 119.9 ?
C5 C4 H4 119.9 ?
C4 C5 C6 121.12(17) ?
C4 C5 H5 119.4 ?
C6 C5 H5 119.4 ?
C5 C6 C1 118.79(16) ?
C5 C6 C7 121.65(15) ?
C1 C6 C7 119.55(14) ?
O1 C7 C6 112.7(2) yes
O1 C7 H7A 109.0 ?
C6 C7 H7A 109.0 ?
O1 C7 H7B 109.0 ?
C6 C7 H7B 109.0 ?
H7A C7 H7B 107.8 ?
N1 C8 C9 122.2(2) yes
N1 C8 H8 118.9 ?
C9 C8 H8 118.9 ?
C10 C9 C14 118.24(17) ?
C10 C9 C8 122.24(14) ?
C14 C9 C8 119.51(18) ?
O2 C10 C11 118.5(2) yes
O2 C10 C9 121.3(2) yes
C11 C10 C9 120.19(16) ?
C12 C11 C10 120.0(2) ?
C12 C11 H11 120.0 ?
C10 C11 H11 120.0 ?
C13 C12 C11 120.94(19) ?
C13 C12 H12 119.5 ?
C11 C12 H12 119.5 ?
C12 C13 C14 119.38(18) ?
C12 C13 H13 120.3 ?
C14 C13 H13 120.3 ?
C13 C14 C9 121.3(2) ?
C13 C14 H14 119.4 ?
C9 C14 H14 119.4 ?

loop_
_geom_bond_atom_site_label_1
_geom_bond_atom_site_label_2
_geom_bond_distance
_geom_bond_publ_flag
O1 C7 1.420(2) yes
O1 H1A 0.820(10) ?
O1 H1B 0.820(10) ?
O2 C10 1.354(2) yes
O2 H2O 0.82 ?
N1 C8 1.275(2) yes
N1 C1 1.421(2) yes
C1 C2 1.387(2) ?
C1 C6 1.397(2) ?
C2 C3 1.380(3) ?
C2 H2 0.93 ?
C3 C4 1.365(3) ?
C3 H3 0.93 ?
C4 C5 1.370(3) ?
C4 H4 0.93 ?
C5 C6 1.385(2) ?
C5 H5 0.93 ?
C6 C7 1.498(2) ?
C7 H7A 0.97 ?
C7 H7B 0.97 ?
C8 C9 1.443(2) ?
C8 H8 0.93 ?
C9 C10 1.390(2) ?
C9 C14 1.399(2) ?
C10 C11 1.384(2) ?
C11 C12 1.372(3) ?
C11 H11 0.93 ?
C12 C13 1.370(3) ?
C12 H12 0.93 ?
C13 C14 1.371(3) ?
C13 H13 0.93 ?
C14 H14 0.93 ?

loop_
_geom_hbond_atom_site_label_D
_geom_hbond_atom_site_label_H
_geom_hbond_atom_site_label_A
_geom_hbond_site_symmetry_A
_geom_hbond_distance_DH
_geom_hbond_distance_HA
_geom_hbond_distance_DA
_geom_hbond_angle_DHA
O1 H1A O1 3_566 0.820(10) 1.90(3) 2.681(3) 158(7)
O1 H1B O1 3_666 0.820(10) 1.87(3) 2.641(3) 155(6)
O2 H2O N1 . 0.82 1.89 2.614(2) 147
C5 H5 O1 . 0.93 2.48 2.804(3) 101

loop_
_geom_torsion_atom_site_label_1
_geom_torsion_atom_site_label_2
_geom_torsion_atom_site_label_3
_geom_torsion_atom_site_label_4
_geom_torsion
_geom_torsion_publ_flag
C8 N1 C1 C2 2.2(2) yes
C8 N1 C1 C6 -176.58(14) ?
C6 C1 C2 C3 -0.1(2) ?
N1 C1 C2 C3 -178.83(15) ?
C1 C2 C3 C4 -0.1(3) ?
C2 C3 C4 C5 0.3(3) ?
C3 C4 C5 C6 -0.3(3) ?
C4 C5 C6 C1 0.1(2) ?
C4 C5 C6 C7 -179.83(16) ?
C2 C1 C6 C5 0.1(2) ?
N1 C1 C6 C5 178.93(13) ?
C2 C1 C6 C7 -179.97(15) ?
N1 C1 C6 C7 -1.1(2) yes
C5 C6 C7 O1 -18.2(2) yes
C1 C6 C7 O1 161.87(15) ?
C1 N1 C8 C9 177.60(14) yes
N1 C8 C9 C10 1.4(2) yes
N1 C8 C9 C14 -178.17(16) ?
C14 C9 C10 O2 -179.85(16) ?
C8 C9 C10 O2 0.5(2) yes
C14 C9 C10 C11 0.0(2) ?
C8 C9 C10 C11 -179.60(16) ?
O2 C10 C11 C12 179.79(17) ?
C9 C10 C11 C12 -0.1(3) ?
C10 C11 C12 C13 0.1(3) ?
C11 C12 C13 C14 -0.1(3) ?
C12 C13 C14 C9 0.1(3) ?
C10 C9 C14 C13 0.0(3) ?
C8 C9 C14 C13 179.60(17) ?
